data_7036312
loop_
_publ_author_name
'Zhang, Hui'
'Li, Wei'
'Xu, Xuguang'
'Mu, Gang'
'Xie, Xiaoming'
'Huang, Fuqiang'

_publ_section_title
;
 Structure and properties of type-II clathrate Cs8Na16-xTlxGe136.
;
_journal_issue 38
_journal_name_full 'Dalton transactions (Cambridge, England : 2003)'
_journal_page_first 16937
_journal_page_last 16945
_journal_paper_doi 10.1039/c5dt02766g
_journal_volume 44
_journal_year 2015
_chemical_formula_moiety 'Ge68, 2.88(Tl), 4(Cs), 5.12(Na)'
_chemical_formula_sum 'Cs4 Ge68 Na5.12 Tl2.88'
_chemical_formula_weight 6175.44
_chemical_name_systematic 'Cesium Sodium Thallium Germanium'
_space_group_IT_number 227
_symmetry_cell_setting cubic
_symmetry_space_group_name_Hall '-F 4vw 2vw 3'
_symmetry_space_group_name_H-M 'F d -3 m :2'
_audit_creation_method SHELXL-2014
_audit_update_record
;
2015-04-30 deposited with the CCDC.
2015-08-26 downloaded from the CCDC.
;
_cell_angle_alpha 90
_cell_angle_beta 90
_cell_angle_gamma 90
_cell_formula_units_Z 2
_cell_length_a 15.5227(10)
_cell_length_b 15.5227(10)
_cell_length_c 15.5227(10)
_cell_measurement_reflns_used 10119
_cell_measurement_temperature 293(2)
_cell_measurement_theta_max 34.1
_cell_measurement_theta_min 3.4
_cell_volume 3740.3(4)
_computing_cell_refinement 'CrystalClear-SM Expert 2.0 r4(Rigaku, 2009)'
_computing_data_collection 'CrystalClear-SM Expert 2.0 r4(Rigaku, 2009)'
_computing_data_reduction 'CrystalClear-SM Expert 2.0 r4(Rigaku, 2009)'
_computing_molecular_graphics 'Diamond 3.0'
_computing_publication_material 'SHELXL-2014 (Sheldrick, 2014)'
_computing_structure_refinement 'SHELXL-2014 (Sheldrick, 2014)'
_computing_structure_solution 'SHELXL-2014 (Sheldrick, 2014)'
_diffrn_ambient_temperature 293(2)
_diffrn_measured_fraction_theta_full 0.969
_diffrn_measured_fraction_theta_max 0.990
_diffrn_measurement_device_type 'Rigaku RAXIS SPIDER'
_diffrn_measurement_method \w-scans
_diffrn_radiation_type AgK\a
_diffrn_radiation_wavelength 0.56084
_diffrn_reflns_av_R_equivalents 0.0502
_diffrn_reflns_av_unetI/netI 0.0299
_diffrn_reflns_Laue_measured_fraction_full 0.969
_diffrn_reflns_Laue_measured_fraction_max 0.990
_diffrn_reflns_limit_h_max 29
_diffrn_reflns_limit_h_min -18
_diffrn_reflns_limit_k_max 22
_diffrn_reflns_limit_k_min -24
_diffrn_reflns_limit_l_max 31
_diffrn_reflns_limit_l_min -23
_diffrn_reflns_number 11308
_diffrn_reflns_point_group_measured_fraction_full 0.969
_diffrn_reflns_point_group_measured_fraction_max 0.990
_diffrn_reflns_theta_full 19.664
_diffrn_reflns_theta_max 34.097
_diffrn_reflns_theta_min 3.588
_diffrn_source 'Rotating Anode'
_exptl_absorpt_coefficient_mu 18.476
_exptl_absorpt_correction_T_max 1
_exptl_absorpt_correction_T_min 0.457
_exptl_absorpt_correction_type multi-scan
_exptl_absorpt_process_details Sadabs
_exptl_crystal_colour grey
_exptl_crystal_density_diffrn 5.483
_exptl_crystal_density_method 'not measured'
_exptl_crystal_description cubic
_exptl_crystal_F_000 5371.2
_exptl_crystal_size_max 0.2
_exptl_crystal_size_mid 0.2
_exptl_crystal_size_min 0.2
_refine_diff_density_max 1.686
_refine_diff_density_min -0.934
_refine_diff_density_rms 0.195
_refine_ls_extinction_method none
_refine_ls_goodness_of_fit_ref 1.102
_refine_ls_hydrogen_treatment undef
_refine_ls_matrix_type full
_refine_ls_number_parameters 15
_refine_ls_number_reflns 783
_refine_ls_number_restraints 0
_refine_ls_restrained_S_all 1.102
_refine_ls_R_factor_all 0.0264
_refine_ls_R_factor_gt 0.0237
_refine_ls_shift/su_max 0.000
_refine_ls_shift/su_mean 0.000
_refine_ls_structure_factor_coef Fsqd
_refine_ls_weighting_details 'w=1/[\s^2^(Fo^2^)+(0.0208P)^2^+24.4551P] where P=(Fo^2^+2Fc^2^)/3'
_refine_ls_weighting_scheme calc
_refine_ls_wR_factor_gt 0.0539
_refine_ls_wR_factor_ref 0.0547
_reflns_Friedel_coverage 0.000
_reflns_number_gt 707
_reflns_number_total 783
_reflns_threshold_expression 'I > 2\s(I)'
_cod_data_source_file c5dt02766g2.cif
_cod_data_source_block Cs8Ge136Na10.24Tl5.76
_cod_depositor_comments 'Adding full bibliography for 7036312--7036315.cif.'
_cod_original_cell_volume 3740.3(7)
_cod_original_sg_symbol_H-M 'F d -3 m'
_cod_original_formula_sum 'Cs4 Ge68 Na5.12 Tl2.88 '
_cod_database_code 7036312
_shelx_space_group_comment
;
The symmetry employed for this shelxl refinement is uniquely defined
by the following loop, which should always be used as a source of
symmetry information in preference to the above space-group names.
They are only intended as comments.
;
_shelxl_version_number 2014-3

loop_
_symmetry_equiv_pos_as_xyz
'x, y, z'
'-x+3/4, -y+1/4, z+1/2'
'-x+1/4, y+1/2, -z+3/4'
'x+1/2, -y+3/4, -z+1/4'
'z, x, y'
'z+1/2, -x+3/4, -y+1/4'
'-z+3/4, -x+1/4, y+1/2'
'-z+1/4, x+1/2, -y+3/4'
'y, z, x'
'-y+1/4, z+1/2, -x+3/4'
'y+1/2, -z+3/4, -x+1/4'
'-y+3/4, -z+1/4, x+1/2'
'y+3/4, x+1/4, -z+1/2'
'-y, -x, -z'
'y+1/4, -x+1/2, z+3/4'
'-y+1/2, x+3/4, z+1/4'
'x+3/4, z+1/4, -y+1/2'
'-x+1/2, z+3/4, y+1/4'
'-x, -z, -y'
'x+1/4, -z+1/2, y+3/4'
'z+3/4, y+1/4, -x+1/2'
'z+1/4, -y+1/2, x+3/4'
'-z+1/2, y+3/4, x+1/4'
'-z, -y, -x'
'x, y+1/2, z+1/2'
'-x+3/4, -y+3/4, z+1'
'-x+1/4, y+1, -z+5/4'
'x+1/2, -y+5/4, -z+3/4'
'z, x+1/2, y+1/2'
'z+1/2, -x+5/4, -y+3/4'
'-z+3/4, -x+3/4, y+1'
'-z+1/4, x+1, -y+5/4'
'y, z+1/2, x+1/2'
'-y+1/4, z+1, -x+5/4'
'y+1/2, -z+5/4, -x+3/4'
'-y+3/4, -z+3/4, x+1'
'y+3/4, x+3/4, -z+1'
'-y, -x+1/2, -z+1/2'
'y+1/4, -x+1, z+5/4'
'-y+1/2, x+5/4, z+3/4'
'x+3/4, z+3/4, -y+1'
'-x+1/2, z+5/4, y+3/4'
'-x, -z+1/2, -y+1/2'
'x+1/4, -z+1, y+5/4'
'z+3/4, y+3/4, -x+1'
'z+1/4, -y+1, x+5/4'
'-z+1/2, y+5/4, x+3/4'
'-z, -y+1/2, -x+1/2'
'x+1/2, y, z+1/2'
'-x+5/4, -y+1/4, z+1'
'-x+3/4, y+1/2, -z+5/4'
'x+1, -y+3/4, -z+3/4'
'z+1/2, x, y+1/2'
'z+1, -x+3/4, -y+3/4'
'-z+5/4, -x+1/4, y+1'
'-z+3/4, x+1/2, -y+5/4'
'y+1/2, z, x+1/2'
'-y+3/4, z+1/2, -x+5/4'
'y+1, -z+3/4, -x+3/4'
'-y+5/4, -z+1/4, x+1'
'y+5/4, x+1/4, -z+1'
'-y+1/2, -x, -z+1/2'
'y+3/4, -x+1/2, z+5/4'
'-y+1, x+3/4, z+3/4'
'x+5/4, z+1/4, -y+1'
'-x+1, z+3/4, y+3/4'
'-x+1/2, -z, -y+1/2'
'x+3/4, -z+1/2, y+5/4'
'z+5/4, y+1/4, -x+1'
'z+3/4, -y+1/2, x+5/4'
'-z+1, y+3/4, x+3/4'
'-z+1/2, -y, -x+1/2'
'x+1/2, y+1/2, z'
'-x+5/4, -y+3/4, z+1/2'
'-x+3/4, y+1, -z+3/4'
'x+1, -y+5/4, -z+1/4'
'z+1/2, x+1/2, y'
'z+1, -x+5/4, -y+1/4'
'-z+5/4, -x+3/4, y+1/2'
'-z+3/4, x+1, -y+3/4'
'y+1/2, z+1/2, x'
'-y+3/4, z+1, -x+3/4'
'y+1, -z+5/4, -x+1/4'
'-y+5/4, -z+3/4, x+1/2'
'y+5/4, x+3/4, -z+1/2'
'-y+1/2, -x+1/2, -z'
'y+3/4, -x+1, z+3/4'
'-y+1, x+5/4, z+1/4'
'x+5/4, z+3/4, -y+1/2'
'-x+1, z+5/4, y+1/4'
'-x+1/2, -z+1/2, -y'
'x+3/4, -z+1, y+3/4'
'z+5/4, y+3/4, -x+1/2'
'z+3/4, -y+1, x+3/4'
'-z+1, y+5/4, x+1/4'
'-z+1/2, -y+1/2, -x'
'-x, -y, -z'
'x-3/4, y-1/4, -z-1/2'
'x-1/4, -y-1/2, z-3/4'
'-x-1/2, y-3/4, z-1/4'
'-z, -x, -y'
'-z-1/2, x-3/4, y-1/4'
'z-3/4, x-1/4, -y-1/2'
'z-1/4, -x-1/2, y-3/4'
'-y, -z, -x'
'y-1/4, -z-1/2, x-3/4'
'-y-1/2, z-3/4, x-1/4'
'y-3/4, z-1/4, -x-1/2'
'-y-3/4, -x-1/4, z-1/2'
'y, x, z'
'-y-1/4, x-1/2, -z-3/4'
'y-1/2, -x-3/4, -z-1/4'
'-x-3/4, -z-1/4, y-1/2'
'x-1/2, -z-3/4, -y-1/4'
'x, z, y'
'-x-1/4, z-1/2, -y-3/4'
'-z-3/4, -y-1/4, x-1/2'
'-z-1/4, y-1/2, -x-3/4'
'z-1/2, -y-3/4, -x-1/4'
'z, y, x'
'-x, -y+1/2, -z+1/2'
'x-3/4, y+1/4, -z'
'x-1/4, -y, z-1/4'
'-x-1/2, y-1/4, z+1/4'
'-z, -x+1/2, -y+1/2'
'-z-1/2, x-1/4, y+1/4'
'z-3/4, x+1/4, -y'
'z-1/4, -x, y-1/4'
'-y, -z+1/2, -x+1/2'
'y-1/4, -z, x-1/4'
'-y-1/2, z-1/4, x+1/4'
'y-3/4, z+1/4, -x'
'-y-3/4, -x+1/4, z'
'y, x+1/2, z+1/2'
'-y-1/4, x, -z-1/4'
'y-1/2, -x-1/4, -z+1/4'
'-x-3/4, -z+1/4, y'
'x-1/2, -z-1/4, -y+1/4'
'x, z+1/2, y+1/2'
'-x-1/4, z, -y-1/4'
'-z-3/4, -y+1/4, x'
'-z-1/4, y, -x-1/4'
'z-1/2, -y-1/4, -x+1/4'
'z, y+1/2, x+1/2'
'-x+1/2, -y, -z+1/2'
'x-1/4, y-1/4, -z'
'x+1/4, -y-1/2, z-1/4'
'-x, y-3/4, z+1/4'
'-z+1/2, -x, -y+1/2'
'-z, x-3/4, y+1/4'
'z-1/4, x-1/4, -y'
'z+1/4, -x-1/2, y-1/4'
'-y+1/2, -z, -x+1/2'
'y+1/4, -z-1/2, x-1/4'
'-y, z-3/4, x+1/4'
'y-1/4, z-1/4, -x'
'-y-1/4, -x-1/4, z'
'y+1/2, x, z+1/2'
'-y+1/4, x-1/2, -z-1/4'
'y, -x-3/4, -z+1/4'
'-x-1/4, -z-1/4, y'
'x, -z-3/4, -y+1/4'
'x+1/2, z, y+1/2'
'-x+1/4, z-1/2, -y-1/4'
'-z-1/4, -y-1/4, x'
'-z+1/4, y-1/2, -x-1/4'
'z, -y-3/4, -x+1/4'
'z+1/2, y, x+1/2'
'-x+1/2, -y+1/2, -z'
'x-1/4, y+1/4, -z-1/2'
'x+1/4, -y, z-3/4'
'-x, y-1/4, z-1/4'
'-z+1/2, -x+1/2, -y'
'-z, x-1/4, y-1/4'
'z-1/4, x+1/4, -y-1/2'
'z+1/4, -x, y-3/4'
'-y+1/2, -z+1/2, -x'
'y+1/4, -z, x-3/4'
'-y, z-1/4, x-1/4'
'y-1/4, z+1/4, -x-1/2'
'-y-1/4, -x+1/4, z-1/2'
'y+1/2, x+1/2, z'
'-y+1/4, x, -z-3/4'
'y, -x-1/4, -z-1/4'
'-x-1/4, -z+1/4, y-1/2'
'x, -z-1/4, -y-1/4'
'x+1/2, z+1/2, y'
'-x+1/4, z, -y-3/4'
'-z-1/4, -y+1/4, x-1/2'
'-z+1/4, y, -x-3/4'
'z, -y-1/4, -x-1/4'
'z+1/2, y+1/2, x'

loop_
_atom_site_label
_atom_site_type_symbol
_atom_site_fract_x
_atom_site_fract_y
_atom_site_fract_z
_atom_site_U_iso_or_equiv
_atom_site_adp_type
_atom_site_occupancy
_atom_site_site_symmetry_order
_atom_site_calc_flag
_atom_site_refinement_flags_posn
_atom_site_refinement_flags_adp
_atom_site_refinement_flags_occupancy
Cs1 Cs 0.1250 0.1250 0.6250 0.03503(16) Uani 1 24 d S T P
Tl1 Tl 0.0000 0.0000 0.0000 0.01521(12) Uani 0.3601(15) 12 d S T P
Na1 Na 0.0000 0.0000 0.0000 0.01521(12) Uani 0.6399(15) 12 d S T P
Ge1 Ge 0.1250 0.1250 0.1250 0.00948(12) Uani 1 24 d S T P
Ge2 Ge 0.21742(2) 0.21742(2) 0.21742(2) 0.00987(7) Uani 1 6 d S T P
Ge3 Ge 0.18226(2) 0.18226(2) 0.37021(2) 0.01004(6) Uani 1 2 d S T P

loop_
_atom_site_aniso_label
_atom_site_aniso_U_11
_atom_site_aniso_U_22
_atom_site_aniso_U_33
_atom_site_aniso_U_23
_atom_site_aniso_U_13
_atom_site_aniso_U_12
Cs1 0.03503(16) 0.03503(16) 0.03503(16) 0.000 0.000 0.000
Tl1 0.01521(12) 0.01521(12) 0.01521(12) -0.00099(8) -0.00099(8) -0.00099(8)
Na1 0.01521(12) 0.01521(12) 0.01521(12) -0.00099(8) -0.00099(8) -0.00099(8)
Ge1 0.00948(12) 0.00948(12) 0.00948(12) 0.000 0.000 0.000
Ge2 0.00987(7) 0.00987(7) 0.00987(7) 0.00001(6) 0.00001(6) 0.00001(6)
Ge3 0.00988(7) 0.00988(7) 0.01037(9) 0.00019(4) 0.00019(4) 0.00038(6)

loop_
_atom_type_symbol
_atom_type_description
_atom_type_scat_dispersion_real
_atom_type_scat_dispersion_imag
_atom_type_scat_source
Na Na 0.0218 0.0150 'International Tables Vol C Tables 4.2.6.8 and 6.1.1.4'
Ge Ge 0.3016 1.1903 'International Tables Vol C Tables 4.2.6.8 and 6.1.1.4'
Cs Cs -0.7527 1.3916 'International Tables Vol C Tables 4.2.6.8 and 6.1.1.4'
Tl Tl -1.0117 6.6090 'International Tables Vol C Tables 4.2.6.8 and 6.1.1.4'

loop_
_geom_angle_atom_site_label_1
_geom_angle_atom_site_label_2
_geom_angle_atom_site_label_3
_geom_angle
_geom_angle_site_symmetry_1
_geom_angle_site_symmetry_3
Ge3 Cs1 Ge3 62.997(5) 50_454 10_545
Ge3 Cs1 Ge3 62.997(5) 50_454 30_445
Ge3 Cs1 Ge3 62.997(5) 10_545 30_445
Ge3 Cs1 Ge3 111.243(3) 50_454 84_455
Ge3 Cs1 Ge3 155.269(4) 10_545 84_455
Ge3 Cs1 Ge3 92.628(1) 30_445 84_455
Ge3 Cs1 Ge3 92.628(1) 50_454 59_455
Ge3 Cs1 Ge3 155.269(4) 10_545 59_455
Ge3 Cs1 Ge3 111.243(3) 30_445 59_455
Ge3 Cs1 Ge3 35.258(6) 84_455 59_455
Ge3 Cs1 Ge3 92.628(1) 50_454 80_545
Ge3 Cs1 Ge3 111.243(3) 10_545 80_545
Ge3 Cs1 Ge3 155.269(4) 30_445 80_545
Ge3 Cs1 Ge3 92.628(1) 84_455 80_545
Ge3 Cs1 Ge3 62.997(5) 59_455 80_545
Ge3 Cs1 Ge3 111.243(3) 50_454 7
Ge3 Cs1 Ge3 92.628(1) 10_545 7
Ge3 Cs1 Ge3 155.269(4) 30_445 7
Ge3 Cs1 Ge3 111.243(3) 84_455 7
Ge3 Cs1 Ge3 92.628(1) 59_455 7
Ge3 Cs1 Ge3 35.258(6) 80_545 7
Ge3 Cs1 Ge3 155.269(4) 50_454 76_446
Ge3 Cs1 Ge3 92.628(1) 10_545 76_446
Ge3 Cs1 Ge3 111.243(3) 30_445 76_446
Ge3 Cs1 Ge3 92.628(1) 84_455 76_446
Ge3 Cs1 Ge3 111.243(3) 59_455 76_446
Ge3 Cs1 Ge3 92.628(1) 80_545 76_446
Ge3 Cs1 Ge3 62.997(5) 7 76_446
Ge3 Cs1 Ge3 155.269(4) 50_454 27_545
Ge3 Cs1 Ge3 111.243(3) 10_545 27_545
Ge3 Cs1 Ge3 92.628(1) 30_445 27_545
Ge3 Cs1 Ge3 62.997(5) 84_455 27_545
Ge3 Cs1 Ge3 92.628(1) 59_455 27_545
Ge3 Cs1 Ge3 111.243(3) 80_545 27_545
Ge3 Cs1 Ge3 92.628(1) 7 27_545
Ge3 Cs1 Ge3 35.258(6) 76_446 27_545
Ge3 Cs1 Ge3 92.628(1) 50_454 33_545
Ge3 Cs1 Ge3 35.258(6) 10_545 33_545
Ge3 Cs1 Ge3 92.628(1) 30_445 33_545
Ge3 Cs1 Ge3 155.269(4) 84_455 33_545
Ge3 Cs1 Ge3 155.269(4) 59_455 33_545
Ge3 Cs1 Ge3 92.628(1) 80_545 33_545
Ge3 Cs1 Ge3 62.997(5) 7 33_545
Ge3 Cs1 Ge3 62.997(5) 76_446 33_545
Ge3 Cs1 Ge3 92.628(1) 27_545 33_545
Ge3 Cs1 Ge3 92.628(1) 50_454 53_455
Ge3 Cs1 Ge3 92.628(1) 10_545 53_455
Ge3 Cs1 Ge3 35.258(6) 30_445 53_455
Ge3 Cs1 Ge3 62.997(5) 84_455 53_455
Ge3 Cs1 Ge3 92.628(1) 59_455 53_455
Ge3 Cs1 Ge3 155.269(4) 80_545 53_455
Ge3 Cs1 Ge3 155.269(4) 7 53_455
Ge3 Cs1 Ge3 92.628(1) 76_446 53_455
Ge3 Cs1 Ge3 62.997(5) 27_545 53_455
Ge3 Cs1 Ge3 111.243(3) 33_545 53_455
Ge3 Cs1 Ge3 35.258(6) 50_454 .
Ge3 Cs1 Ge3 92.629(1) 10_545 .
Ge3 Cs1 Ge3 92.629(1) 30_445 .
Ge3 Cs1 Ge3 92.628(1) 84_455 .
Ge3 Cs1 Ge3 62.996(5) 59_455 .
Ge3 Cs1 Ge3 62.996(5) 80_545 .
Ge3 Cs1 Ge3 92.628(1) 7 .
Ge3 Cs1 Ge3 155.268(4) 76_446 .
Ge3 Cs1 Ge3 155.268(4) 27_545 .
Ge3 Cs1 Ge3 111.243(3) 33_545 .
Ge3 Cs1 Ge3 111.243(3) 53_455 .
Ge1 Na1 Ge1 180.0 97 .
Ge1 Na1 Ge2 42.769(6) 97 172
Ge1 Na1 Ge2 137.231(6) . 172
Ge1 Na1 Ge2 137.231(6) 97 76_445
Ge1 Na1 Ge2 42.769(6) . 76_445
Ge2 Na1 Ge2 180.0 172 76_445
Ge1 Na1 Ge2 137.231(6) 97 50_454
Ge1 Na1 Ge2 42.769(6) . 50_454
Ge2 Na1 Ge2 107.960(9) 172 50_454
Ge2 Na1 Ge2 72.040(9) 76_445 50_454
Ge1 Na1 Ge2 137.231(6) 97 27_544
Ge1 Na1 Ge2 42.769(6) . 27_544
Ge2 Na1 Ge2 107.960(9) 172 27_544
Ge2 Na1 Ge2 72.040(9) 76_445 27_544
Ge2 Na1 Ge2 72.040(9) 50_454 27_544
Ge1 Na1 Ge2 42.769(6) 97 123
Ge1 Na1 Ge2 137.231(6) . 123
Ge2 Na1 Ge2 72.040(9) 172 123
Ge2 Na1 Ge2 107.960(9) 76_445 123
Ge2 Na1 Ge2 107.960(9) 50_454 123
Ge2 Na1 Ge2 180.0 27_544 123
Ge1 Na1 Ge2 42.769(6) 97 146
Ge1 Na1 Ge2 137.231(6) . 146
Ge2 Na1 Ge2 72.040(9) 172 146
Ge2 Na1 Ge2 107.960(9) 76_445 146
Ge2 Na1 Ge2 180.0 50_454 146
Ge2 Na1 Ge2 107.960(9) 27_544 146
Ge2 Na1 Ge2 72.040(9) 123 146
Ge1 Na1 Ge3 70.864(3) 97 128
Ge1 Na1 Ge3 109.136(3) . 128
Ge2 Na1 Ge3 110.737(6) 172 128
Ge2 Na1 Ge3 69.263(6) 76_445 128
Ge2 Na1 Ge3 109.252(3) 50_454 128
Ge2 Na1 Ge3 138.270(4) 27_544 128
Ge2 Na1 Ge3 41.730(4) 123 128
Ge2 Na1 Ge3 70.748(3) 146 128
Ge1 Na1 Ge3 109.136(3) 97 27_544
Ge1 Na1 Ge3 70.864(3) . 27_544
Ge2 Na1 Ge3 109.252(3) 172 27_544
Ge2 Na1 Ge3 70.748(3) 76_445 27_544
Ge2 Na1 Ge3 110.737(6) 50_454 27_544
Ge2 Na1 Ge3 41.730(4) 27_544 27_544
Ge2 Na1 Ge3 138.270(4) 123 27_544
Ge2 Na1 Ge3 69.263(6) 146 27_544
Ge3 Na1 Ge3 108.901(7) 128 27_544
Ge1 Na1 Ge3 70.864(3) 97 123
Ge1 Na1 Ge3 109.136(3) . 123
Ge2 Na1 Ge3 70.748(3) 172 123
Ge2 Na1 Ge3 109.252(3) 76_445 123
Ge2 Na1 Ge3 69.263(6) 50_454 123
Ge2 Na1 Ge3 138.270(4) 27_544 123
Ge2 Na1 Ge3 41.730(4) 123 123
Ge2 Na1 Ge3 110.737(6) 146 123
Ge3 Na1 Ge3 71.099(7) 128 123
Ge3 Na1 Ge3 180.0 27_544 123
Ge1 Na1 Ge3 109.136(3) 97 32_544
Ge1 Na1 Ge3 70.864(3) . 32_544
Ge2 Na1 Ge3 69.263(6) 172 32_544
Ge2 Na1 Ge3 110.737(6) 76_445 32_544
Ge2 Na1 Ge3 70.748(3) 50_454 32_544
Ge2 Na1 Ge3 41.730(4) 27_544 32_544
Ge2 Na1 Ge3 138.270(4) 123 32_544
Ge2 Na1 Ge3 109.252(3) 146 32_544
Ge3 Na1 Ge3 180.0 128 32_544
Ge3 Na1 Ge3 71.099(7) 27_544 32_544
Ge3 Na1 Ge3 108.901(7) 123 32_544
Ge2 Ge1 Ge2 109.5 50_454 76_445
Ge2 Ge1 Ge2 109.5 50_454 27_544
Ge2 Ge1 Ge2 109.5 76_445 27_544
Ge2 Ge1 Ge2 109.5 50_454 .
Ge2 Ge1 Ge2 109.471(1) 76_445 .
Ge2 Ge1 Ge2 109.5 27_544 .
Ge2 Ge1 Na1 70.529(1) 50_454 .
Ge2 Ge1 Na1 70.5 76_445 .
Ge2 Ge1 Na1 70.5 27_544 .
Ge2 Ge1 Na1 180.0 . .
Ge2 Ge1 Na1 70.5 50_454 27_544
Ge2 Ge1 Na1 70.5 76_445 27_544
Ge2 Ge1 Na1 180.000(12) 27_544 27_544
Ge2 Ge1 Na1 70.5 . 27_544
Na1 Ge1 Na1 109.5 . 27_544
Ge2 Ge1 Na1 70.5 50_454 76_445
Ge2 Ge1 Na1 180.000(12) 76_445 76_445
Ge2 Ge1 Na1 70.5 27_544 76_445
Ge2 Ge1 Na1 70.5 . 76_445
Na1 Ge1 Na1 109.5 . 76_445
Na1 Ge1 Na1 109.5 27_544 76_445
Ge2 Ge1 Na1 180.0 50_454 50_454
Ge2 Ge1 Na1 70.5 76_445 50_454
Ge2 Ge1 Na1 70.5 27_544 50_454
Ge2 Ge1 Na1 70.5 . 50_454
Na1 Ge1 Na1 109.5 . 50_454
Na1 Ge1 Na1 109.5 27_544 50_454
Na1 Ge1 Na1 109.5 76_445 50_454
Ge1 Ge2 Ge3 107.237(10) . .
Ge1 Ge2 Ge3 107.236(10) . 9
Ge3 Ge2 Ge3 111.611(9) . 9
Ge1 Ge2 Ge3 107.236(10) . 5
Ge3 Ge2 Ge3 111.611(9) . 5
Ge3 Ge2 Ge3 111.611(9) 9 5
Ge1 Ge2 Na1 66.702(6) . 76_445
Ge3 Ge2 Na1 71.252(3) . 76_445
Ge3 Ge2 Na1 71.251(3) 9 76_445
Ge3 Ge2 Na1 173.938(15) 5 76_445
Ge1 Ge2 Na1 66.702(6) . 50_454
Ge3 Ge2 Na1 173.939(15) . 50_454
Ge3 Ge2 Na1 71.251(3) 9 50_454
Ge3 Ge2 Na1 71.251(3) 5 50_454
Na1 Ge2 Na1 105.388(6) 76_445 50_454
Ge1 Ge2 Na1 66.702(6) . 27_544
Ge3 Ge2 Na1 71.252(3) . 27_544
Ge3 Ge2 Na1 173.938(15) 9 27_544
Ge3 Ge2 Na1 71.251(3) 5 27_544
Na1 Ge2 Na1 105.388(6) 76_445 27_544
Na1 Ge2 Na1 105.388(6) 50_454 27_544
Ge1 Ge2 Cs1 180.000(19) . 169_556
Ge3 Ge2 Cs1 72.763(10) . 169_556
Ge3 Ge2 Cs1 72.764(10) 9 169_556
Ge3 Ge2 Cs1 72.764(10) 5 169_556
Na1 Ge2 Cs1 113.298(6) 76_445 169_556
Na1 Ge2 Cs1 113.298(6) 50_454 169_556
Na1 Ge2 Cs1 113.298(6) 27_544 169_556
Ge2 Ge3 Ge3 105.422(11) . 104_566
Ge2 Ge3 Ge3 105.422(11) . 131_655
Ge3 Ge3 Ge3 119.835(1) 104_566 131_655
Ge2 Ge3 Ge3 108.029(10) . 50_454
Ge3 Ge3 Ge3 108.767(8) 104_566 50_454
Ge3 Ge3 Ge3 108.767(8) 131_655 50_454
Ge2 Ge3 Na1 67.020(6) . 76_445
Ge3 Ge3 Na1 69.324(3) 104_566 76_445
Ge3 Ge3 Na1 170.141(5) 131_655 76_445
Ge3 Ge3 Na1 69.256(4) 50_454 76_445
Ge2 Ge3 Na1 67.020(6) . 27_544
Ge3 Ge3 Na1 170.141(5) 104_566 27_544
Ge3 Ge3 Na1 69.324(3) 131_655 27_544
Ge3 Ge3 Na1 69.256(3) 50_454 27_544
Na1 Ge3 Na1 101.306(6) 76_445 27_544
Ge2 Ge3 Cs1 179.602(13) . .
Ge3 Ge3 Cs1 74.403(8) 104_566 .
Ge3 Ge3 Cs1 74.403(8) 131_655 .
Ge3 Ge3 Cs1 72.369(3) 50_454 .
Na1 Ge3 Cs1 113.196(4) 76_445 .
Na1 Ge3 Cs1 113.196(4) 27_544 .
Ge2 Ge3 Cs1 72.980(10) . 169_556
Ge3 Ge3 Cs1 70.826(8) 104_566 169_556
Ge3 Ge3 Cs1 70.826(8) 131_655 169_556
Ge3 Ge3 Cs1 178.991(3) 50_454 169_556
Na1 Ge3 Cs1 111.309(4) 76_445 169_556
Na1 Ge3 Cs1 111.309(4) 27_544 169_556
Cs1 Ge3 Cs1 106.622(5) . 169_556

loop_
_geom_bond_atom_site_label_1
_geom_bond_atom_site_label_2
_geom_bond_distance
_geom_bond_site_symmetry_2
Cs1 Ge3 4.1499(3) 50_454
Cs1 Ge3 4.1499(3) 10_545
Cs1 Ge3 4.1499(3) 30_445
Cs1 Ge3 4.1499(3) 84_455
Cs1 Ge3 4.1499(3) 59_455
Cs1 Ge3 4.1499(3) 80_545
Cs1 Ge3 4.1499(3) 7
Cs1 Ge3 4.1499(3) 76_446
Cs1 Ge3 4.1499(3) 27_545
Cs1 Ge3 4.1499(3) 33_545
Cs1 Ge3 4.1499(3) 53_455
Cs1 Ge3 4.1500(3) .
Na1 Ge1 3.3608(2) 97
Na1 Ge1 3.3608(2) .
Na1 Ge2 3.4498(3) 172
Na1 Ge2 3.4498(3) 76_445
Na1 Ge2 3.4498(3) 50_454
Na1 Ge2 3.4498(3) 27_544
Na1 Ge2 3.4498(3) 123
Na1 Ge2 3.4498(3) 146
Na1 Ge3 3.5484(3) 128
Na1 Ge3 3.5484(3) 27_544
Na1 Ge3 3.5484(3) 123
Na1 Ge3 3.5484(3) 32_544
Ge1 Ge2 2.4847(4) 50_454
Ge1 Ge2 2.4847(4) 76_445
Ge1 Ge2 2.4847(4) 27_544
Ge1 Ge2 2.4847(4) .
Ge1 Na1 3.3608(2) 27_544
Ge1 Na1 3.3608(2) 76_445
Ge1 Na1 3.3608(2) 50_454
Ge2 Ge3 2.4941(3) .
Ge2 Ge3 2.4942(3) 9
Ge2 Ge3 2.4942(3) 5
Ge2 Na1 3.4499(3) 76_445
Ge2 Na1 3.4499(3) 50_454
Ge2 Na1 3.4499(3) 27_544
Ge2 Cs1 4.2368(5) 169_556
Ge3 Ge3 2.5057(3) 104_566
Ge3 Ge3 2.5057(3) 131_655
Ge3 Ge3 2.5137(5) 50_454
Ge3 Na1 3.5484(3) 76_445
Ge3 Na1 3.5484(3) 27_544
Ge3 Cs1 4.2319(4) 169_556
